data_7112242
loop_
_publ_author_name
'Kristina Huttinger'
'Christoph Forster'
'Katja Heinze'

_publ_section_title
;
 Intramolecular electron transfer between molybdenum and iron mimicking
 bacterial sulphite dehydrogenase
;
_journal_name_full Chem.Commun.
_journal_page_first 4285
_journal_paper_doi 10.1039/C3CC46919K
_journal_volume 50
_journal_year 2014
_chemical_formula_sum 'C15 H14 Fe N2'
_chemical_formula_weight 278.13
_chemical_name_systematic
;
 ?
;
_space_group_IT_number 14
_symmetry_cell_setting monoclinic
_symmetry_space_group_name_Hall '-P 2yn'
_symmetry_space_group_name_H-M 'P 1 21/n 1'
_atom_sites_solution_hydrogens geom
_atom_sites_solution_primary direct
_atom_sites_solution_secondary difmap
_audit_creation_method SHELXL-97
_cell_angle_alpha 90.00
_cell_angle_beta 100.1730(10)
_cell_angle_gamma 90.00
_cell_formula_units_Z 8
_cell_length_a 11.5135(4)
_cell_length_b 9.2502(3)
_cell_length_c 23.8167(9)
_cell_measurement_temperature 173(2)
_cell_volume 2496.65(15)
_computing_cell_refinement 'Bruker SMART'
_computing_data_collection 'Bruker SMART'
_computing_data_reduction 'Bruker SAINT'
_computing_structure_refinement 'SHELXL-97 (Sheldrick, 1997)'
_computing_structure_solution 'SHELXS-97 (Sheldrick, 1990)'
_diffrn_ambient_temperature 173(2)
_diffrn_measured_fraction_theta_full 0.999
_diffrn_measured_fraction_theta_max 0.999
_diffrn_measurement_device_type 'CCD area detector'
_diffrn_measurement_method 'phi and omega scans'
_diffrn_radiation_monochromator graphite
_diffrn_radiation_source 'fine-focus sealed tube'
_diffrn_radiation_type MoK\a
_diffrn_radiation_wavelength 0.71073
_diffrn_reflns_av_R_equivalents 0.0661
_diffrn_reflns_av_sigmaI/netI 0.0504
_diffrn_reflns_limit_h_max 18
_diffrn_reflns_limit_h_min -18
_diffrn_reflns_limit_k_max 14
_diffrn_reflns_limit_k_min -14
_diffrn_reflns_limit_l_max 38
_diffrn_reflns_limit_l_min -37
_diffrn_reflns_number 133696
_diffrn_reflns_theta_full 35.05
_diffrn_reflns_theta_max 35.05
_diffrn_reflns_theta_min 2.37
_exptl_absorpt_coefficient_mu 1.189
_exptl_absorpt_correction_T_max 0.9766
_exptl_absorpt_correction_T_min 0.5260
_exptl_absorpt_correction_type multi-scan
_exptl_absorpt_process_details MULABS
_exptl_crystal_colour red
_exptl_crystal_density_diffrn 1.480
_exptl_crystal_density_method 'not measured'
_exptl_crystal_description plate
_exptl_crystal_F_000 1152
_exptl_crystal_size_max 0.62
_exptl_crystal_size_mid 0.21
_exptl_crystal_size_min 0.02
_refine_diff_density_max 0.550
_refine_diff_density_min -0.391
_refine_diff_density_rms 0.064
_refine_ls_extinction_method none
_refine_ls_goodness_of_fit_ref 0.898
_refine_ls_hydrogen_treatment constr
_refine_ls_matrix_type full
_refine_ls_number_parameters 325
_refine_ls_number_reflns 11016
_refine_ls_number_restraints 0
_refine_ls_restrained_S_all 0.898
_refine_ls_R_factor_all 0.0665
_refine_ls_R_factor_gt 0.0336
_refine_ls_shift/su_max 0.002
_refine_ls_shift/su_mean 0.000
_refine_ls_structure_factor_coef Fsqd
_refine_ls_weighting_details 'calc w=1/[\s^2^(Fo^2^)+(0.0375P)^2^+0.0000P] where P=(Fo^2^+2Fc^2^)/3'
_refine_ls_weighting_scheme calc
_refine_ls_wR_factor_gt 0.0695
_refine_ls_wR_factor_ref 0.0756
_reflns_number_gt 7107
_reflns_number_total 11016
_reflns_threshold_expression >2sigma(I)
_cod_data_source_file c3cc46919k.txt
_cod_data_source_block kh7
_cod_original_sg_symbol_H-M P2(1)/n
_cod_database_code 7112242

loop_
_symmetry_equiv_pos_as_xyz
'x, y, z'
'-x+1/2, y+1/2, -z+1/2'
'-x, -y, -z'
'x-1/2, -y-1/2, z-1/2'

loop_
_atom_site_label
_atom_site_type_symbol
_atom_site_fract_x
_atom_site_fract_y
_atom_site_fract_z
_atom_site_U_iso_or_equiv
_atom_site_adp_type
_atom_site_occupancy
_atom_site_symmetry_multiplicity
_atom_site_calc_flag
_atom_site_refinement_flags
Fe1 Fe 0.776374(14) 0.716402(18) 0.126843(7) 0.01766(4) Uani 1 1 d .
C1 C 0.75395(12) 0.65939(15) 0.04220(5) 0.0269(3) Uani 1 1 d .
H1A H 0.7005 0.5817 0.0233 0.032 Uiso 1 1 calc R
N1 N 0.58454(9) 0.48388(11) 0.14487(4) 0.0194(2) Uani 1 1 d .
N2 N 0.41291(9) 0.25412(11) 0.11393(5) 0.0229(2) Uani 1 1 d .
H2A H 0.3753 0.3360 0.1166 0.028 Uiso 1 1 calc R
Fe2 Fe 0.082301(15) 0.281701(19) 0.196608(7) 0.02014(4) Uani 1 1 d .
C2 C 0.72300(12) 0.80685(15) 0.04766(5) 0.0262(3) Uani 1 1 d .
H2B H 0.6442 0.8513 0.0332 0.031 Uiso 1 1 calc R
N3 N 0.26334(9) 0.47874(11) 0.14676(4) 0.0200(2) Uani 1 1 d .
C3 C 0.82452(11) 0.88007(14) 0.07736(6) 0.0253(3) Uani 1 1 d .
H3B H 0.8293 0.9851 0.0875 0.030 Uiso 1 1 calc R
N4 N 0.38623(9) 0.60605(11) 0.06128(4) 0.0208(2) Uani 1 1 d .
H4A H 0.4371 0.5541 0.0849 0.025 Uiso 1 1 calc R
C4 C 0.91739(11) 0.77793(14) 0.09037(6) 0.0257(3) Uani 1 1 d .
H4B H 0.9990 0.7984 0.1111 0.031 Uiso 1 1 calc R
C5 C 0.87387(12) 0.64120(14) 0.06846(6) 0.0265(3) Uani 1 1 d .
H5A H 0.9195 0.5487 0.0712 0.032 Uiso 1 1 calc R
C10 C 0.79156(11) 0.57198(14) 0.19293(5) 0.0217(2) Uani 1 1 d .
H10A H 0.8376 0.4798 0.1962 0.026 Uiso 1 1 calc R
C9 C 0.83519(12) 0.71028(14) 0.21297(5) 0.0251(3) Uani 1 1 d .
H9A H 0.9174 0.7319 0.2328 0.030 Uiso 1 1 calc R
C8 C 0.74197(12) 0.81274(14) 0.19930(5) 0.0252(3) Uani 1 1 d .
H8A H 0.7473 0.9186 0.2080 0.030 Uiso 1 1 calc R
C7 C 0.63984(11) 0.73792(14) 0.17105(5) 0.0223(2) Uani 1 1 d .
H7A H 0.5612 0.7823 0.1562 0.027 Uiso 1 1 calc R
C6 C 0.66941(10) 0.58835(13) 0.16781(5) 0.0191(2) Uani 1 1 d .
C13 C 0.55619(12) 0.09129(14) 0.11841(6) 0.0244(3) Uani 1 1 d .
H13A H 0.6316 0.0465 0.1252 0.029 Uiso 1 1 calc R
C12 C 0.53235(11) 0.23400(13) 0.12918(5) 0.0201(2) Uani 1 1 d .
C11 C 0.61326(10) 0.34943(14) 0.14850(5) 0.0208(2) Uani 1 1 d .
H11A H 0.6922 0.3250 0.1648 0.025 Uiso 1 1 calc R
C16 C 0.03932(12) 0.18521(15) 0.11821(6) 0.0291(3) Uani 1 1 d .
H16A H 0.0699 0.2132 0.0830 0.035 Uiso 1 1 calc R
C15 C 0.36200(12) 0.12705(14) 0.09403(6) 0.0274(3) Uani 1 1 d .
H15A H 0.2800 0.1120 0.0812 0.033 Uiso 1 1 calc R
C14 C 0.44845(12) 0.02421(14) 0.09550(5) 0.0271(3) Uani 1 1 d .
H14A H 0.4377 -0.0735 0.0834 0.033 Uiso 1 1 calc R
C17 C -0.06362(11) 0.24116(14) 0.13575(6) 0.0254(3) Uani 1 1 d .
H17A H -0.1181 0.3155 0.1150 0.030 Uiso 1 1 calc R
C18 C -0.07544(11) 0.17313(14) 0.18822(6) 0.0263(3) Uani 1 1 d .
H18A H -0.1395 0.1912 0.2107 0.032 Uiso 1 1 calc R
C21 C 0.20575(10) 0.44081(13) 0.19233(5) 0.0201(2) Uani 1 1 d .
C20 C 0.09188(12) 0.08313(15) 0.15996(7) 0.0316(3) Uani 1 1 d .
H20A H 0.1656 0.0267 0.1591 0.038 Uiso 1 1 calc R
C19 C 0.02093(12) 0.07561(14) 0.20300(6) 0.0300(3) Uani 1 1 d .
H19A H 0.0363 0.0132 0.2378 0.036 Uiso 1 1 calc R
C22 C 0.10123(10) 0.50079(13) 0.20804(5) 0.0211(2) Uani 1 1 d .
H22A H 0.0498 0.5768 0.1865 0.025 Uiso 1 1 calc R
C27 C 0.27055(10) 0.63161(14) 0.06620(5) 0.0215(2) Uani 1 1 d .
C26 C 0.21586(11) 0.57421(14) 0.11094(5) 0.0227(2) Uani 1 1 d .
H26A H 0.1398 0.6090 0.1143 0.027 Uiso 1 1 calc R
C25 C 0.25088(11) 0.33386(15) 0.23409(6) 0.0266(3) Uani 1 1 d .
H25A H 0.3227 0.2730 0.2343 0.032 Uiso 1 1 calc R
C24 C 0.17568(13) 0.33045(16) 0.27540(6) 0.0313(3) Uani 1 1 d .
H24A H 0.1854 0.2662 0.3097 0.038 Uiso 1 1 calc R
C23 C 0.08365(12) 0.43392(15) 0.25961(5) 0.0274(3) Uani 1 1 d .
H23A H 0.0177 0.4545 0.2807 0.033 Uiso 1 1 calc R
C30 C 0.40877(11) 0.67468(14) 0.01372(5) 0.0251(3) Uani 1 1 d .
H30A H 0.4821 0.6742 0.0006 0.030 Uiso 1 1 calc R
C29 C 0.30810(12) 0.74480(15) -0.01227(6) 0.0287(3) Uani 1 1 d .
H29A H 0.2993 0.8006 -0.0463 0.034 Uiso 1 1 calc R
C28 C 0.22098(12) 0.71847(16) 0.02082(6) 0.0289(3) Uani 1 1 d .
H28A H 0.1423 0.7538 0.0135 0.035 Uiso 1 1 calc R

loop_
_atom_site_aniso_label
_atom_site_aniso_U_11
_atom_site_aniso_U_22
_atom_site_aniso_U_33
_atom_site_aniso_U_23
_atom_site_aniso_U_13
_atom_site_aniso_U_12
Fe1 0.01888(8) 0.01581(8) 0.01851(8) -0.00172(7) 0.00392(6) -0.00007(7)
C1 0.0328(7) 0.0283(7) 0.0206(6) -0.0051(5) 0.0077(5) -0.0062(6)
N1 0.0185(5) 0.0194(5) 0.0210(5) 0.0018(4) 0.0054(4) 0.0009(4)
N2 0.0211(5) 0.0169(5) 0.0316(6) 0.0003(4) 0.0067(4) 0.0028(4)
Fe2 0.01903(8) 0.01758(9) 0.02268(9) 0.00229(7) 0.00063(6) -0.00211(7)
C2 0.0281(6) 0.0284(7) 0.0222(6) 0.0035(5) 0.0044(5) 0.0002(5)
N3 0.0179(5) 0.0172(5) 0.0249(5) -0.0011(4) 0.0041(4) -0.0010(4)
C3 0.0296(7) 0.0191(6) 0.0286(6) 0.0028(5) 0.0089(5) -0.0017(5)
N4 0.0189(5) 0.0200(5) 0.0233(5) -0.0003(4) 0.0028(4) 0.0000(4)
C4 0.0223(6) 0.0250(7) 0.0314(7) -0.0003(5) 0.0096(5) -0.0024(5)
C5 0.0310(7) 0.0215(6) 0.0302(6) -0.0030(5) 0.0142(5) 0.0018(5)
C10 0.0227(6) 0.0219(6) 0.0205(6) 0.0022(5) 0.0035(4) 0.0017(5)
C9 0.0267(6) 0.0287(7) 0.0193(5) -0.0026(5) 0.0020(5) -0.0027(5)
C8 0.0305(7) 0.0224(6) 0.0239(6) -0.0071(5) 0.0079(5) -0.0006(5)
C7 0.0237(6) 0.0222(6) 0.0226(6) -0.0011(5) 0.0084(5) 0.0033(5)
C6 0.0202(5) 0.0198(6) 0.0179(5) 0.0010(4) 0.0051(4) 0.0022(5)
C13 0.0266(6) 0.0191(6) 0.0291(6) 0.0020(5) 0.0095(5) 0.0058(5)
C12 0.0212(6) 0.0189(6) 0.0213(5) 0.0022(4) 0.0067(4) 0.0026(5)
C11 0.0190(5) 0.0222(6) 0.0217(5) 0.0029(5) 0.0048(4) 0.0032(5)
C16 0.0288(7) 0.0288(7) 0.0295(7) -0.0077(5) 0.0044(5) -0.0057(5)
C15 0.0263(6) 0.0258(7) 0.0298(7) 0.0016(5) 0.0038(5) -0.0042(5)
C14 0.0376(7) 0.0190(6) 0.0260(6) -0.0015(5) 0.0090(5) -0.0003(5)
C17 0.0230(6) 0.0241(6) 0.0268(6) -0.0019(5) -0.0020(5) -0.0034(5)
C18 0.0216(6) 0.0231(6) 0.0334(7) -0.0005(5) 0.0028(5) -0.0046(5)
C21 0.0186(5) 0.0181(6) 0.0223(6) 0.0004(4) 0.0002(4) -0.0027(4)
C20 0.0261(7) 0.0208(7) 0.0472(9) -0.0058(6) 0.0040(6) -0.0008(5)
C19 0.0274(7) 0.0187(6) 0.0422(8) 0.0039(6) 0.0016(6) -0.0038(5)
C22 0.0226(6) 0.0189(6) 0.0221(6) -0.0009(5) 0.0044(4) -0.0020(5)
C27 0.0201(6) 0.0239(6) 0.0204(5) -0.0003(5) 0.0037(4) 0.0024(5)
C26 0.0183(5) 0.0272(7) 0.0231(6) -0.0005(5) 0.0049(4) 0.0037(5)
C25 0.0217(6) 0.0249(6) 0.0296(6) 0.0054(5) -0.0055(5) -0.0034(5)
C24 0.0357(8) 0.0325(7) 0.0225(6) 0.0069(6) -0.0039(5) -0.0086(6)
C23 0.0316(7) 0.0295(7) 0.0212(6) -0.0016(5) 0.0051(5) -0.0076(6)
C30 0.0250(6) 0.0245(6) 0.0271(6) -0.0019(5) 0.0084(5) -0.0044(5)
C29 0.0317(7) 0.0309(7) 0.0237(6) 0.0040(5) 0.0054(5) 0.0003(6)
C28 0.0247(6) 0.0359(8) 0.0259(6) 0.0058(6) 0.0036(5) 0.0068(6)

loop_
_atom_type_symbol
_atom_type_description
_atom_type_scat_dispersion_real
_atom_type_scat_dispersion_imag
_atom_type_scat_source
C C 0.0033 0.0016 'International Tables Vol C Tables 4.2.6.8 and 6.1.1.4'
H H 0.0000 0.0000 'International Tables Vol C Tables 4.2.6.8 and 6.1.1.4'
N N 0.0061 0.0033 'International Tables Vol C Tables 4.2.6.8 and 6.1.1.4'
Fe Fe 0.3463 0.8444 'International Tables Vol C Tables 4.2.6.8 and 6.1.1.4'

loop_
_geom_angle_atom_site_label_1
_geom_angle_atom_site_label_2
_geom_angle_atom_site_label_3
_geom_angle
C8 Fe1 C9 40.84(5)
C8 Fe1 C10 68.79(5)
C9 Fe1 C10 40.77(5)
C8 Fe1 C7 40.80(5)
C9 Fe1 C7 68.63(5)
C10 Fe1 C7 68.77(5)
C8 Fe1 C4 121.51(5)
C9 Fe1 C4 106.60(5)
C10 Fe1 C4 122.65(5)
C7 Fe1 C4 157.81(5)
C8 Fe1 C3 105.99(5)
C9 Fe1 C3 121.40(5)
C10 Fe1 C3 157.90(5)
C7 Fe1 C3 122.15(5)
C4 Fe1 C3 40.44(5)
C8 Fe1 C2 121.77(5)
C9 Fe1 C2 157.57(5)
C10 Fe1 C2 160.33(5)
C7 Fe1 C2 107.43(5)
C4 Fe1 C2 68.25(5)
C3 Fe1 C2 40.61(5)
C8 Fe1 C1 158.63(6)
C9 Fe1 C1 159.89(6)
C10 Fe1 C1 124.41(5)
C7 Fe1 C1 123.62(5)
C4 Fe1 C1 68.15(5)
C3 Fe1 C1 68.05(5)
C2 Fe1 C1 40.46(5)
C8 Fe1 C5 158.36(5)
C9 Fe1 C5 123.06(5)
C10 Fe1 C5 108.43(5)
C7 Fe1 C5 159.99(5)
C4 Fe1 C5 40.59(5)
C3 Fe1 C5 68.07(5)
C2 Fe1 C5 68.14(5)
C1 Fe1 C5 40.45(5)
C8 Fe1 C6 68.38(5)
C9 Fe1 C6 68.34(5)
C10 Fe1 C6 40.78(5)
C7 Fe1 C6 40.59(5)
C4 Fe1 C6 159.70(5)
C3 Fe1 C6 159.12(5)
C2 Fe1 C6 123.94(5)
C1 Fe1 C6 109.44(5)
C5 Fe1 C6 124.45(5)
C5 C1 C2 108.24(12)
C5 C1 Fe1 69.81(7)
C2 C1 Fe1 69.77(7)
C5 C1 H1A 125.9
C2 C1 H1A 125.9
Fe1 C1 H1A 125.9
C11 N1 C6 118.89(10)
C15 N2 C12 108.97(11)
C15 N2 H2A 125.5
C12 N2 H2A 125.5
C24 Fe2 C20 122.10(6)
C24 Fe2 C25 40.69(6)
C20 Fe2 C25 106.23(6)
C24 Fe2 C19 105.66(6)
C20 Fe2 C19 40.62(6)
C25 Fe2 C19 120.02(6)
C24 Fe2 C17 157.35(6)
C20 Fe2 C17 68.48(6)
C25 Fe2 C17 161.34(6)
C19 Fe2 C17 68.40(5)
C24 Fe2 C22 68.49(5)
C20 Fe2 C22 158.68(6)
C25 Fe2 C22 68.82(5)
C19 Fe2 C22 160.00(5)
C17 Fe2 C22 109.22(5)
C24 Fe2 C16 159.50(6)
C20 Fe2 C16 40.76(6)
C25 Fe2 C16 123.92(6)
C19 Fe2 C16 68.37(6)
C17 Fe2 C16 40.59(5)
C22 Fe2 C16 123.64(5)
C24 Fe2 C18 120.70(6)
C20 Fe2 C18 68.45(6)
C25 Fe2 C18 155.82(5)
C19 Fe2 C18 40.66(5)
C17 Fe2 C18 40.69(5)
C22 Fe2 C18 124.57(5)
C16 Fe2 C18 68.37(6)
C24 Fe2 C23 40.80(6)
C20 Fe2 C23 158.87(6)
C25 Fe2 C23 68.63(6)
C19 Fe2 C23 122.79(6)
C17 Fe2 C23 122.74(6)
C22 Fe2 C23 40.49(5)
C16 Fe2 C23 158.84(6)
C18 Fe2 C23 107.37(5)
C24 Fe2 C21 68.40(5)
C20 Fe2 C21 122.05(5)
C25 Fe2 C21 40.86(5)
C19 Fe2 C21 156.69(5)
C17 Fe2 C21 125.58(5)
C22 Fe2 C21 40.80(5)
C16 Fe2 C21 108.88(5)
C18 Fe2 C21 161.81(5)
C23 Fe2 C21 68.32(5)
C1 C2 C3 107.72(12)
C1 C2 Fe1 69.77(7)
C3 C2 Fe1 69.64(7)
C1 C2 H2B 126.1
C3 C2 H2B 126.1
Fe1 C2 H2B 126.1
C26 N3 C21 118.67(10)
C4 C3 C2 108.18(12)
C4 C3 Fe1 69.72(7)
C2 C3 Fe1 69.75(7)
C4 C3 H3B 125.9
C2 C3 H3B 125.9
Fe1 C3 H3B 125.9
C30 N4 C27 108.64(10)
C30 N4 H4A 125.7
C27 N4 H4A 125.7
C3 C4 C5 107.95(12)
C3 C4 Fe1 69.84(7)
C5 C4 Fe1 69.85(7)
C3 C4 H4B 126.0
C5 C4 H4B 126.0
Fe1 C4 H4B 126.0
C1 C5 C4 107.91(12)
C1 C5 Fe1 69.74(7)
C4 C5 Fe1 69.56(7)
C1 C5 H5A 126.0
C4 C5 H5A 126.0
Fe1 C5 H5A 126.0
C9 C10 C6 107.83(11)
C9 C10 Fe1 69.46(7)
C6 C10 Fe1 70.53(7)
C9 C10 H10A 126.1
C6 C10 H10A 126.1
Fe1 C10 H10A 126.1
C8 C9 C10 108.28(11)
C8 C9 Fe1 69.51(7)
C10 C9 Fe1 69.77(7)
C8 C9 H9A 125.9
C10 C9 H9A 125.9
Fe1 C9 H9A 125.9
C9 C8 C7 108.04(11)
C9 C8 Fe1 69.65(7)
C7 C8 Fe1 69.90(7)
C9 C8 H8A 126.0
C7 C8 H8A 126.0
Fe1 C8 H8A 126.0
C8 C7 C6 108.10(11)
C8 C7 Fe1 69.30(7)
C6 C7 Fe1 70.55(7)
C8 C7 H7A 126.0
C6 C7 H7A 126.0
Fe1 C7 H7A 126.0
N1 C6 C7 121.82(11)
N1 C6 C10 130.41(11)
C7 C6 C10 107.73(11)
N1 C6 Fe1 129.52(8)
C7 C6 Fe1 68.86(7)
C10 C6 Fe1 68.69(7)
C12 C13 C14 107.62(11)
C12 C13 H13A 126.2
C14 C13 H13A 126.2
N2 C12 C13 107.65(11)
N2 C12 C11 123.12(11)
C13 C12 C11 129.06(12)
N1 C11 C12 123.52(11)
N1 C11 H11A 118.2
C12 C11 H11A 118.2
C17 C16 C20 108.02(13)
C17 C16 Fe2 69.73(8)
C20 C16 Fe2 69.44(8)
C17 C16 H16A 126.0
C20 C16 H16A 126.0
Fe2 C16 H16A 126.0
N2 C15 C14 108.90(12)
N2 C15 H15A 125.6
C14 C15 H15A 125.6
C15 C14 C13 106.84(12)
C15 C14 H14A 126.6
C13 C14 H14A 126.6
C16 C17 C18 108.07(12)
C16 C17 Fe2 69.68(7)
C18 C17 Fe2 69.80(7)
C16 C17 H17A 126.0
C18 C17 H17A 126.0
Fe2 C17 H17A 126.0
C19 C18 C17 107.76(12)
C19 C18 Fe2 69.45(7)
C17 C18 Fe2 69.52(7)
C19 C18 H18A 126.1
C17 C18 H18A 126.1
Fe2 C18 H18A 126.1
N3 C21 C25 122.86(11)
N3 C21 C22 129.35(11)
C25 C21 C22 107.71(11)
N3 C21 Fe2 129.55(8)
C25 C21 Fe2 69.00(7)
C22 C21 Fe2 69.24(7)
C19 C20 C16 107.94(12)
C19 C20 Fe2 69.81(8)
C16 C20 Fe2 69.79(8)
C19 C20 H20A 126.0
C16 C20 H20A 126.0
Fe2 C20 H20A 126.0
C20 C19 C18 108.22(12)
C20 C19 Fe2 69.57(8)
C18 C19 Fe2 69.89(7)
C20 C19 H19A 125.9
C18 C19 H19A 125.9
Fe2 C19 H19A 125.9
C23 C22 C21 108.14(11)
C23 C22 Fe2 69.92(7)
C21 C22 Fe2 69.96(7)
C23 C22 H22A 125.9
C21 C22 H22A 125.9
Fe2 C22 H22A 125.9
N4 C27 C28 107.71(11)
N4 C27 C26 123.94(11)
C28 C27 C26 128.35(12)
N3 C26 C27 123.99(11)
N3 C26 H26A 118.0
C27 C26 H26A 118.0
C24 C25 C21 107.76(12)
C24 C25 Fe2 69.50(7)
C21 C25 Fe2 70.14(7)
C24 C25 H25A 126.1
C21 C25 H25A 126.1
Fe2 C25 H25A 126.1
C25 C24 C23 108.50(12)
C25 C24 Fe2 69.81(7)
C23 C24 Fe2 70.13(7)
C25 C24 H24A 125.8
C23 C24 H24A 125.8
Fe2 C24 H24A 125.8
C22 C23 C24 107.87(12)
C22 C23 Fe2 69.59(7)
C24 C23 Fe2 69.07(8)
C22 C23 H23A 126.1
C24 C23 H23A 126.1
Fe2 C23 H23A 126.1
N4 C30 C29 108.94(11)
N4 C30 H30A 125.5
C29 C30 H30A 125.5
C30 C29 C28 107.14(12)
C30 C29 H29A 126.4
C28 C29 H29A 126.4
C27 C28 C29 107.58(12)
C27 C28 H28A 126.2
C29 C28 H28A 126.2

loop_
_geom_bond_atom_site_label_1
_geom_bond_atom_site_label_2
_geom_bond_distance
Fe1 C8 2.0423(12)
Fe1 C9 2.0442(12)
Fe1 C10 2.0482(12)
Fe1 C7 2.0503(12)
Fe1 C4 2.0525(13)
Fe1 C3 2.0540(13)
Fe1 C2 2.0555(13)
Fe1 C1 2.0555(12)
Fe1 C5 2.0564(12)
Fe1 C6 2.0727(12)
C1 C5 1.4215(19)
C1 C2 1.4216(19)
C1 H1A 1.0000
N1 C11 1.2858(16)
N1 C6 1.4137(15)
N2 C15 1.3608(16)
N2 C12 1.3716(16)
N2 H2A 0.8800
Fe2 C24 2.0415(13)
Fe2 C20 2.0450(14)
Fe2 C25 2.0457(12)
Fe2 C19 2.0481(13)
Fe2 C17 2.0503(12)
Fe2 C22 2.0513(12)
Fe2 C16 2.0497(13)
Fe2 C18 2.0540(13)
Fe2 C23 2.0557(13)
Fe2 C21 2.0610(12)
C2 C3 1.4260(18)
C2 H2B 1.0000
N3 C26 1.2813(16)
N3 C21 1.4126(15)
C3 C4 1.4195(18)
C3 H3B 1.0000
N4 C30 1.3628(16)
N4 C27 1.3779(15)
N4 H4A 0.8800
C4 C5 1.4250(19)
C4 H4B 1.0000
C5 H5A 1.0000
C10 C9 1.4255(18)
C10 C6 1.4359(16)
C10 H10A 1.0000
C9 C8 1.4257(19)
C9 H9A 1.0000
C8 C7 1.4265(18)
C8 H8A 1.0000
C7 C6 1.4301(17)
C7 H7A 1.0000
C13 C12 1.3815(17)
C13 C14 1.4080(18)
C13 H13A 0.9500
C12 C11 1.4381(17)
C11 H11A 0.9500
C16 C17 1.4220(19)
C16 C20 1.426(2)
C16 H16A 1.0000
C15 C14 1.3729(19)
C15 H15A 0.9500
C14 H14A 0.9500
C17 C18 1.4268(19)
C17 H17A 1.0000
C18 C19 1.4250(19)
C18 H18A 1.0000
C21 C25 1.4335(17)
C21 C22 1.4334(17)
C20 C19 1.421(2)
C20 H20A 1.0000
C19 H19A 1.0000
C22 C23 1.4211(17)
C22 H22A 1.0000
C27 C28 1.3863(18)
C27 C26 1.4321(17)
C26 H26A 0.9500
C25 C24 1.421(2)
C25 H25A 1.0000
C24 C23 1.428(2)
C24 H24A 1.0000
C23 H23A 1.0000
C30 C29 1.3762(19)
C30 H30A 0.9500
C29 C28 1.4020(19)
C29 H29A 0.9500
C28 H28A 0.9500

loop_
_geom_torsion_atom_site_label_1
_geom_torsion_atom_site_label_2
_geom_torsion_atom_site_label_3
_geom_torsion_atom_site_label_4
_geom_torsion
C8 Fe1 C1 C5 159.10(13)
C9 Fe1 C1 C5 -40.73(19)
C10 Fe1 C1 C5 -77.72(9)
C7 Fe1 C1 C5 -163.61(8)
C4 Fe1 C1 C5 37.74(8)
C3 Fe1 C1 C5 81.49(8)
C2 Fe1 C1 C5 119.41(11)
C6 Fe1 C1 C5 -120.70(8)
C8 Fe1 C1 C2 39.69(18)
C9 Fe1 C1 C2 -160.14(14)
C10 Fe1 C1 C2 162.88(8)
C7 Fe1 C1 C2 76.98(9)
C4 Fe1 C1 C2 -81.66(8)
C3 Fe1 C1 C2 -37.92(8)
C5 Fe1 C1 C2 -119.41(11)
C6 Fe1 C1 C2 119.90(8)
C5 C1 C2 C3 0.12(14)
Fe1 C1 C2 C3 59.54(9)
C5 C1 C2 Fe1 -59.42(9)
C8 Fe1 C2 C1 -164.11(8)
C9 Fe1 C2 C1 162.17(13)
C10 Fe1 C2 C1 -46.18(18)
C7 Fe1 C2 C1 -121.75(8)
C4 Fe1 C2 C1 81.38(8)
C3 Fe1 C2 C1 118.86(11)
C5 Fe1 C2 C1 37.51(8)
C6 Fe1 C2 C1 -80.17(9)
C8 Fe1 C2 C3 77.02(9)
C9 Fe1 C2 C3 43.31(17)
C10 Fe1 C2 C3 -165.04(14)
C7 Fe1 C2 C3 119.39(8)
C4 Fe1 C2 C3 -37.48(8)
C1 Fe1 C2 C3 -118.86(11)
C5 Fe1 C2 C3 -81.35(8)
C6 Fe1 C2 C3 160.96(7)
C1 C2 C3 C4 -0.28(14)
Fe1 C2 C3 C4 59.34(9)
C1 C2 C3 Fe1 -59.62(9)
C8 Fe1 C3 C4 120.12(8)
C9 Fe1 C3 C4 78.46(9)
C10 Fe1 C3 C4 47.25(17)
C7 Fe1 C3 C4 161.53(8)
C2 Fe1 C3 C4 -119.39(11)
C1 Fe1 C3 C4 -81.61(8)
C5 Fe1 C3 C4 -37.84(8)
C6 Fe1 C3 C4 -168.78(12)
C8 Fe1 C3 C2 -120.48(8)
C9 Fe1 C3 C2 -162.14(8)
C10 Fe1 C3 C2 166.64(12)
C7 Fe1 C3 C2 -79.07(9)
C4 Fe1 C3 C2 119.39(11)
C1 Fe1 C3 C2 37.79(8)
C5 Fe1 C3 C2 81.55(8)
C6 Fe1 C3 C2 -49.39(17)
C2 C3 C4 C5 0.33(15)
Fe1 C3 C4 C5 59.69(9)
C2 C3 C4 Fe1 -59.36(9)
C8 Fe1 C4 C3 -77.23(9)
C9 Fe1 C4 C3 -119.23(8)
C10 Fe1 C4 C3 -160.85(8)
C7 Fe1 C4 C3 -45.24(17)
C2 Fe1 C4 C3 37.63(8)
C1 Fe1 C4 C3 81.36(8)
C5 Fe1 C4 C3 118.98(11)
C6 Fe1 C4 C3 168.47(13)
C8 Fe1 C4 C5 163.79(8)
C9 Fe1 C4 C5 121.79(8)
C10 Fe1 C4 C5 80.17(9)
C7 Fe1 C4 C5 -164.22(12)
C3 Fe1 C4 C5 -118.98(11)
C2 Fe1 C4 C5 -81.35(9)
C1 Fe1 C4 C5 -37.62(8)
C6 Fe1 C4 C5 49.49(18)
C2 C1 C5 C4 0.09(14)
Fe1 C1 C5 C4 -59.31(9)
C2 C1 C5 Fe1 59.39(9)
C3 C4 C5 C1 -0.26(15)
Fe1 C4 C5 C1 59.42(9)
C3 C4 C5 Fe1 -59.68(9)
C8 Fe1 C5 C1 -159.36(13)
C9 Fe1 C5 C1 164.47(8)
C10 Fe1 C5 C1 121.82(8)
C7 Fe1 C5 C1 43.37(19)
C4 Fe1 C5 C1 -119.16(12)
C3 Fe1 C5 C1 -81.45(9)
C2 Fe1 C5 C1 -37.53(8)
C6 Fe1 C5 C1 79.49(9)
C8 Fe1 C5 C4 -40.19(18)
C9 Fe1 C5 C4 -76.37(9)
C10 Fe1 C5 C4 -119.01(8)
C7 Fe1 C5 C4 162.53(14)
C3 Fe1 C5 C4 37.72(8)
C2 Fe1 C5 C4 81.64(8)
C1 Fe1 C5 C4 119.16(12)
C6 Fe1 C5 C4 -161.34(7)
C8 Fe1 C10 C9 -37.57(8)
C7 Fe1 C10 C9 -81.48(8)
C4 Fe1 C10 C9 77.09(9)
C3 Fe1 C10 C9 42.64(17)
C2 Fe1 C10 C9 -163.89(14)
C1 Fe1 C10 C9 161.53(8)
C5 Fe1 C10 C9 119.60(8)
C6 Fe1 C10 C9 -118.64(11)
C8 Fe1 C10 C6 81.07(8)
C9 Fe1 C10 C6 118.64(11)
C7 Fe1 C10 C6 37.16(7)
C4 Fe1 C10 C6 -164.27(7)
C3 Fe1 C10 C6 161.27(12)
C2 Fe1 C10 C6 -45.25(18)
C1 Fe1 C10 C6 -79.83(9)
C5 Fe1 C10 C6 -121.76(7)
C6 C10 C9 C8 -1.34(14)
Fe1 C10 C9 C8 59.03(9)
C6 C10 C9 Fe1 -60.37(8)
C10 Fe1 C9 C8 -119.64(11)
C7 Fe1 C9 C8 -37.78(8)
C4 Fe1 C9 C8 119.28(8)
C3 Fe1 C9 C8 77.73(9)
C2 Fe1 C9 C8 46.19(17)
C1 Fe1 C9 C8 -169.10(14)
C5 Fe1 C9 C8 160.56(8)
C6 Fe1 C9 C8 -81.56(8)
C8 Fe1 C9 C10 119.64(11)
C7 Fe1 C9 C10 81.86(8)
C4 Fe1 C9 C10 -121.08(8)
C3 Fe1 C9 C10 -162.63(7)
C2 Fe1 C9 C10 165.83(12)
C1 Fe1 C9 C10 -49.46(18)
C5 Fe1 C9 C10 -79.80(9)
C6 Fe1 C9 C10 38.08(7)
C10 C9 C8 C7 0.40(14)
Fe1 C9 C8 C7 59.58(9)
C10 C9 C8 Fe1 -59.19(9)
C10 Fe1 C8 C9 37.50(8)
C7 Fe1 C8 C9 119.17(11)
C4 Fe1 C8 C9 -78.66(9)
C3 Fe1 C8 C9 -119.82(8)
C2 Fe1 C8 C9 -161.10(8)
C1 Fe1 C8 C9 169.72(13)
C5 Fe1 C8 C9 -49.15(18)
C6 Fe1 C8 C9 81.45(8)
C9 Fe1 C8 C7 -119.17(11)
C10 Fe1 C8 C7 -81.67(8)
C4 Fe1 C8 C7 162.17(8)
C3 Fe1 C8 C7 121.01(8)
C2 Fe1 C8 C7 79.73(9)
C1 Fe1 C8 C7 50.55(18)
C5 Fe1 C8 C7 -168.33(13)
C6 Fe1 C8 C7 -37.72(7)
C9 C8 C7 C6 0.70(14)
Fe1 C8 C7 C6 60.13(8)
C9 C8 C7 Fe1 -59.43(9)
C9 Fe1 C7 C8 37.82(8)
C10 Fe1 C7 C8 81.73(8)
C4 Fe1 C7 C8 -43.73(17)
C3 Fe1 C7 C8 -76.69(9)
C2 Fe1 C7 C8 -118.74(8)
C1 Fe1 C7 C8 -160.25(8)
C5 Fe1 C7 C8 167.41(14)
C6 Fe1 C7 C8 119.05(11)
C8 Fe1 C7 C6 -119.05(11)
C9 Fe1 C7 C6 -81.23(8)
C10 Fe1 C7 C6 -37.33(7)
C4 Fe1 C7 C6 -162.78(12)
C3 Fe1 C7 C6 164.26(7)
C2 Fe1 C7 C6 122.20(7)
C1 Fe1 C7 C6 80.70(9)
C5 Fe1 C7 C6 48.35(18)
C11 N1 C6 C7 -172.83(11)
C11 N1 C6 C10 4.56(19)
C11 N1 C6 Fe1 99.36(13)
C8 C7 C6 N1 176.39(11)
Fe1 C7 C6 N1 -124.26(11)
C8 C7 C6 C10 -1.53(14)
Fe1 C7 C6 C10 57.82(8)
C8 C7 C6 Fe1 -59.35(9)
C9 C10 C6 N1 -175.90(12)
Fe1 C10 C6 N1 124.40(13)
C9 C10 C6 C7 1.77(14)
Fe1 C10 C6 C7 -57.93(8)
C9 C10 C6 Fe1 59.70(8)
C8 Fe1 C6 N1 152.36(12)
C9 Fe1 C6 N1 -163.54(12)
C10 Fe1 C6 N1 -125.47(14)
C7 Fe1 C6 N1 114.45(13)
C4 Fe1 C6 N1 -84.34(18)
C3 Fe1 C6 N1 74.33(19)
C2 Fe1 C6 N1 37.78(13)
C1 Fe1 C6 N1 -4.91(12)
C5 Fe1 C6 N1 -47.48(13)
C8 Fe1 C6 C7 37.91(7)
C9 Fe1 C6 C7 82.00(8)
C10 Fe1 C6 C7 120.08(10)
C4 Fe1 C6 C7 161.21(13)
C3 Fe1 C6 C7 -40.12(17)
C2 Fe1 C6 C7 -76.67(9)
C1 Fe1 C6 C7 -119.37(8)
C5 Fe1 C6 C7 -161.94(8)
C8 Fe1 C6 C10 -82.17(8)
C9 Fe1 C6 C10 -38.07(7)
C7 Fe1 C6 C10 -120.08(10)
C4 Fe1 C6 C10 41.13(17)
C3 Fe1 C6 C10 -160.20(13)
C2 Fe1 C6 C10 163.25(7)
C1 Fe1 C6 C10 120.56(8)
C5 Fe1 C6 C10 77.99(9)
C15 N2 C12 C13 0.11(15)
C15 N2 C12 C11 175.89(11)
C14 C13 C12 N2 0.65(14)
C14 C13 C12 C11 -174.80(12)
C6 N1 C11 C12 176.83(11)
N2 C12 C11 N1 -11.27(19)
C13 C12 C11 N1 163.54(13)
C24 Fe2 C16 C17 158.23(14)
C20 Fe2 C16 C17 119.38(12)
C25 Fe2 C16 C17 -165.93(8)
C19 Fe2 C16 C17 81.61(9)
C22 Fe2 C16 C17 -80.26(9)
C18 Fe2 C16 C17 37.73(8)
C23 Fe2 C16 C17 -44.51(19)
C21 Fe2 C16 C17 -123.09(8)
C24 Fe2 C16 C20 38.8(2)
C25 Fe2 C16 C20 74.69(10)
C19 Fe2 C16 C20 -37.77(8)
C17 Fe2 C16 C20 -119.38(12)
C22 Fe2 C16 C20 160.36(8)
C18 Fe2 C16 C20 -81.66(9)
C23 Fe2 C16 C20 -163.90(13)
C21 Fe2 C16 C20 117.53(8)
C12 N2 C15 C14 -0.85(15)
N2 C15 C14 C13 1.23(15)
C12 C13 C14 C15 -1.15(15)
C20 C16 C17 C18 -0.38(15)
Fe2 C16 C17 C18 -59.46(9)
C20 C16 C17 Fe2 59.09(9)
C24 Fe2 C17 C16 -160.29(14)
C20 Fe2 C17 C16 -37.70(8)
C25 Fe2 C17 C16 39.1(2)
C19 Fe2 C17 C16 -81.54(9)
C22 Fe2 C17 C16 119.67(8)
C18 Fe2 C17 C16 -119.25(12)
C23 Fe2 C17 C16 162.49(8)
C21 Fe2 C17 C16 77.09(10)
C24 Fe2 C17 C18 -41.04(18)
C20 Fe2 C17 C18 81.55(9)
C25 Fe2 C17 C18 158.35(16)
C19 Fe2 C17 C18 37.71(8)
C22 Fe2 C17 C18 -121.08(8)
C16 Fe2 C17 C18 119.25(12)
C23 Fe2 C17 C18 -78.26(9)
C21 Fe2 C17 C18 -163.66(8)
C16 C17 C18 C19 0.26(15)
Fe2 C17 C18 C19 -59.13(9)
C16 C17 C18 Fe2 59.39(9)
C24 Fe2 C18 C19 -77.90(10)
C20 Fe2 C18 C19 37.56(9)
C25 Fe2 C18 C19 -44.06(17)
C17 Fe2 C18 C19 119.19(12)
C22 Fe2 C18 C19 -161.67(8)
C16 Fe2 C18 C19 81.56(9)
C23 Fe2 C18 C19 -120.45(9)
C21 Fe2 C18 C19 166.30(15)
C24 Fe2 C18 C17 162.90(8)
C20 Fe2 C18 C17 -81.63(9)
C25 Fe2 C18 C17 -163.25(13)
C19 Fe2 C18 C17 -119.19(12)
C22 Fe2 C18 C17 79.14(9)
C16 Fe2 C18 C17 -37.64(8)
C23 Fe2 C18 C17 120.36(8)
C21 Fe2 C18 C17 47.1(2)
C26 N3 C21 C25 179.09(12)
C26 N3 C21 C22 -4.50(19)
C26 N3 C21 Fe2 90.23(14)
C24 Fe2 C21 N3 153.83(12)
C20 Fe2 C21 N3 38.59(13)
C25 Fe2 C21 N3 115.90(14)
C19 Fe2 C21 N3 74.51(18)
C17 Fe2 C21 N3 -46.59(13)
C22 Fe2 C21 N3 -124.49(14)
C16 Fe2 C21 N3 -4.50(12)
C18 Fe2 C21 N3 -82.5(2)
C23 Fe2 C21 N3 -162.13(12)
C24 Fe2 C21 C25 37.93(8)
C20 Fe2 C21 C25 -77.31(10)
C19 Fe2 C21 C25 -41.39(17)
C17 Fe2 C21 C25 -162.48(8)
C22 Fe2 C21 C25 119.61(11)
C16 Fe2 C21 C25 -120.40(9)
C18 Fe2 C21 C25 161.55(16)
C23 Fe2 C21 C25 81.97(9)
C24 Fe2 C21 C22 -81.68(8)
C20 Fe2 C21 C22 163.08(7)
C25 Fe2 C21 C22 -119.61(11)
C19 Fe2 C21 C22 -161.00(13)
C17 Fe2 C21 C22 77.91(9)
C16 Fe2 C21 C22 119.99(8)
C18 Fe2 C21 C22 41.94(19)
C23 Fe2 C21 C22 -37.63(7)
C17 C16 C20 C19 0.35(15)
Fe2 C16 C20 C19 59.61(10)
C17 C16 C20 Fe2 -59.26(9)
C24 Fe2 C20 C19 76.00(10)
C25 Fe2 C20 C19 117.45(8)
C17 Fe2 C20 C19 -81.48(9)
C22 Fe2 C20 C19 -169.35(13)
C16 Fe2 C20 C19 -119.02(12)
C18 Fe2 C20 C19 -37.59(8)
C23 Fe2 C20 C19 44.86(18)
C21 Fe2 C20 C19 159.11(7)
C24 Fe2 C20 C16 -164.98(8)
C25 Fe2 C20 C16 -123.53(8)
C19 Fe2 C20 C16 119.02(12)
C17 Fe2 C20 C16 37.54(8)
C22 Fe2 C20 C16 -50.33(18)
C18 Fe2 C20 C16 81.43(9)
C23 Fe2 C20 C16 163.88(14)
C21 Fe2 C20 C16 -81.87(9)
C16 C20 C19 C18 -0.19(15)
Fe2 C20 C19 C18 59.42(9)
C16 C20 C19 Fe2 -59.61(9)
C17 C18 C19 C20 -0.04(15)
Fe2 C18 C19 C20 -59.22(9)
C17 C18 C19 Fe2 59.17(9)
C24 Fe2 C19 C20 -121.39(9)
C25 Fe2 C19 C20 -79.76(10)
C17 Fe2 C19 C20 81.70(9)
C22 Fe2 C19 C20 168.67(14)
C16 Fe2 C19 C20 37.90(8)
C18 Fe2 C19 C20 119.44(12)
C23 Fe2 C19 C20 -162.39(8)
C21 Fe2 C19 C20 -49.79(17)
C24 Fe2 C19 C18 119.17(9)
C20 Fe2 C19 C18 -119.44(12)
C25 Fe2 C19 C18 160.79(8)
C17 Fe2 C19 C18 -37.74(8)
C22 Fe2 C19 C18 49.23(19)
C16 Fe2 C19 C18 -81.55(9)
C23 Fe2 C19 C18 78.16(10)
C21 Fe2 C19 C18 -169.23(12)
N3 C21 C22 C23 -175.53(12)
C25 C21 C22 C23 1.30(14)
Fe2 C21 C22 C23 59.74(9)
N3 C21 C22 Fe2 124.73(13)
C25 C21 C22 Fe2 -58.43(8)
C24 Fe2 C22 C23 -37.66(8)
C20 Fe2 C22 C23 -161.81(13)
C25 Fe2 C22 C23 -81.50(8)
C19 Fe2 C22 C23 38.78(18)
C17 Fe2 C22 C23 118.28(8)
C16 Fe2 C22 C23 161.05(8)
C18 Fe2 C22 C23 75.59(9)
C21 Fe2 C22 C23 -119.09(10)
C24 Fe2 C22 C21 81.42(8)
C20 Fe2 C22 C21 -42.72(17)
C25 Fe2 C22 C21 37.59(7)
C19 Fe2 C22 C21 157.87(14)
C17 Fe2 C22 C21 -122.63(7)
C16 Fe2 C22 C21 -79.86(8)
C18 Fe2 C22 C21 -165.32(7)
C23 Fe2 C22 C21 119.09(10)
C30 N4 C27 C28 -0.30(14)
C30 N4 C27 C26 179.09(12)
C21 N3 C26 C27 173.94(11)
N4 C27 C26 N3 -9.3(2)
C28 C27 C26 N3 169.93(13)
N3 C21 C25 C24 176.12(11)
C22 C21 C25 C24 -0.97(14)
Fe2 C21 C25 C24 -59.56(9)
N3 C21 C25 Fe2 -124.33(11)
C22 C21 C25 Fe2 58.58(8)
C20 Fe2 C25 C24 -120.68(9)
C19 Fe2 C25 C24 -78.82(10)
C17 Fe2 C25 C24 168.70(16)
C22 Fe2 C25 C24 81.24(9)
C16 Fe2 C25 C24 -161.67(8)
C18 Fe2 C25 C24 -47.27(17)
C23 Fe2 C25 C24 37.64(8)
C21 Fe2 C25 C24 118.77(12)
C24 Fe2 C25 C21 -118.77(12)
C20 Fe2 C25 C21 120.55(8)
C19 Fe2 C25 C21 162.41(8)
C17 Fe2 C25 C21 49.9(2)
C22 Fe2 C25 C21 -37.54(7)
C16 Fe2 C25 C21 79.56(9)
C18 Fe2 C25 C21 -166.04(12)
C23 Fe2 C25 C21 -81.13(8)
C21 C25 C24 C23 0.28(15)
Fe2 C25 C24 C23 -59.68(9)
C21 C25 C24 Fe2 59.96(9)
C20 Fe2 C24 C25 77.09(10)
C19 Fe2 C24 C25 118.10(9)
C17 Fe2 C24 C25 -170.63(13)
C22 Fe2 C24 C25 -82.10(9)
C16 Fe2 C24 C25 48.18(19)
C18 Fe2 C24 C25 159.52(8)
C23 Fe2 C24 C25 -119.49(12)
C21 Fe2 C24 C25 -38.08(8)
C20 Fe2 C24 C23 -163.42(8)
C25 Fe2 C24 C23 119.49(12)
C19 Fe2 C24 C23 -122.41(8)
C17 Fe2 C24 C23 -51.14(18)
C22 Fe2 C24 C23 37.39(8)
C16 Fe2 C24 C23 167.67(14)
C18 Fe2 C24 C23 -80.99(9)
C21 Fe2 C24 C23 81.41(8)
C21 C22 C23 C24 -1.13(14)
Fe2 C22 C23 C24 58.63(9)
C21 C22 C23 Fe2 -59.76(8)
C25 C24 C23 C22 0.53(15)
Fe2 C24 C23 C22 -58.96(9)
C25 C24 C23 Fe2 59.48(9)
C24 Fe2 C23 C22 119.54(11)
C20 Fe2 C23 C22 161.65(13)
C25 Fe2 C23 C22 81.99(8)
C19 Fe2 C23 C22 -165.24(7)
C17 Fe2 C23 C22 -81.35(9)
C16 Fe2 C23 C22 -48.51(18)
C18 Fe2 C23 C22 -123.32(8)
C21 Fe2 C23 C22 37.91(7)
C20 Fe2 C23 C24 42.11(18)
C25 Fe2 C23 C24 -37.55(8)
C19 Fe2 C23 C24 75.23(9)
C17 Fe2 C23 C24 159.12(8)
C22 Fe2 C23 C24 -119.54(11)
C16 Fe2 C23 C24 -168.05(14)
C18 Fe2 C23 C24 117.15(8)
C21 Fe2 C23 C24 -81.62(8)
C27 N4 C30 C29 0.02(15)
N4 C30 C29 C28 0.26(16)
N4 C27 C28 C29 0.45(16)
C26 C27 C28 C29 -178.90(13)
C30 C29 C28 C27 -0.44(16)
